data_7134702
loop_
_publ_author_name
'Ishu, Km'
'Singh, Krishna Nand'

_publ_section_title
;
 Copper(II)-mediated metalloradical activation:
 denitrogenative/decarboxylative annulation to
 3-arylimidazo[1,2-<i>a</i>]pyridines using
 tetrazolo[1,5-<i>a</i>]pyridines and cinnamic acids.
;
_journal_issue 58
_journal_name_full 'Chemical communications (Cambridge, England)'
_journal_page_first 10847
_journal_page_last 10850
_journal_paper_doi 10.1039/d5cc01153a
_journal_volume 61
_journal_year 2025
_chemical_formula_moiety 'C13 H9 N3 O2'
_chemical_formula_sum 'C13 H9 N3 O2'
_chemical_formula_weight 239.23
_space_group_crystal_system triclinic
_space_group_IT_number 2
_space_group_name_Hall '-P 1'
_space_group_name_H-M_alt 'P -1'
_atom_sites_solution_hydrogens geom
_atom_sites_solution_primary dual
_audit_creation_date 2024-12-01
_audit_creation_method
;
Olex2 1.5
(compiled 2024.02.16 svn.r378c4104 for OlexSys, GUI svn.r6928)
;
_audit_update_record
;
2024-12-01 deposited with the CCDC.	2025-06-09 downloaded from the CCDC.
;
_cell_angle_alpha 63.202(3)
_cell_angle_beta 85.744(2)
_cell_angle_gamma 78.104(2)
_cell_formula_units_Z 4
_cell_length_a 7.2977(2)
_cell_length_b 13.0084(4)
_cell_length_c 13.3204(4)
_cell_measurement_reflns_used 12558
_cell_measurement_temperature 293
_cell_measurement_theta_max 67.7330
_cell_measurement_theta_min 3.6830
_cell_volume 1104.22(6)
_computing_cell_refinement 'CrysAlisPro 1.171.43.143a (Rigaku OD, 2024)'
_computing_data_collection 'CrysAlisPro system (CCD 42.90a 64-bit (release 14-04-2023))'
_computing_data_reduction 'CrysAlisPro 1.171.43.143a (Rigaku OD, 2024)'
_computing_molecular_graphics 'Olex2 1.5 (Dolomanov et al., 2009)'
_computing_publication_material 'Olex2 1.5 (Dolomanov et al., 2009)'
_computing_structure_refinement 'SHELXL 2018/3 (Sheldrick, 2015)'
_computing_structure_solution 'SHELXT 2018/2 (Sheldrick, 2018)'
_diffrn_ambient_temperature 293
_diffrn_detector 'Hybrid Pixel Array Detector'
_diffrn_detector_area_resol_mean 10.0000
_diffrn_detector_type HyPix3000
_diffrn_measured_fraction_theta_full 0.996
_diffrn_measured_fraction_theta_max 0.994
_diffrn_measurement_details
;
List of Runs (angles in degrees, time in seconds):

  # Type    Start    End  Width  t~exp~   \w     \q     \k     \f   Frames
#--------------------------------------------------------------------------
  1  \w    -94.00 -18.00   0.50    0.83    --  -40.83 135.00  87.00  152
  2  \w    -93.00 -17.00   0.50    0.83    --  -40.83 134.00 -91.00  152
  3  \w     39.00  96.00   0.50    0.83    --   40.83-134.00-158.00  114
  4  \w     39.00  98.00   0.50    0.83    --   40.83-135.00  22.00  118
  5  \w    -93.00 -17.00   0.50    3.31    --  -82.50 134.00 -91.00  152
  6  \w   -148.00 -67.00   0.50    3.31    --  -82.50-134.00-158.00  162
  7  \w   -150.00 -66.00   0.50    3.31    --  -82.50-135.00  22.00  168
  8  \w     89.00 162.00   0.50    3.31    --   96.04 134.00 -91.00  146
  9  \w     88.00 163.00   0.50    3.31    --   96.04 135.00  87.00  150
 10  \w     39.00 119.00   0.50    3.31    --   96.04-134.00-158.00  160
 11  \w     39.00 120.00   0.50    3.31    --   96.04-135.00  22.00  162
 12  \w    -37.00  27.00   0.50    0.83    --  -40.83  32.00  30.00  128
 13  \w   -109.00 -28.00   0.50    0.83    --  -40.83 -32.00 -60.00  162
 14  \w    -24.00  35.00   0.50    0.83    --  -40.83  11.00-180.00  118
 15  \w    -37.00  27.00   0.50    0.83    --  -40.83  32.00 -60.00  128
 16  \w    -24.00  35.00   0.50    0.83    --  -40.83  11.00 -60.00  118
 17  \w    -24.00  35.00   0.50    0.83    --  -40.83  11.00  90.00  118
 18  \w    -28.00  31.00   0.50    0.83    --  -40.83  21.00-120.00  118
 19  \w     18.00  78.00   0.50    0.83    --   40.83-104.00 120.00  120
 20  \w     21.00 108.00   0.50    0.83    --   40.83  54.00  60.00  174
 21  \w    -27.00  64.00   0.50    0.83    --   40.83 -65.00 120.00  182
 22  \w    -27.00  37.00   0.50    0.83    --   40.83 -32.00-150.00  128
 23  \w    -47.00 -15.00   0.50    3.31    --  -82.50  42.00-120.00   64
 24  \w    -47.00 -15.00   0.50    3.31    --  -82.50  42.00 -30.00   64
 25  \w    -47.00 -15.00   0.50    3.31    --  -82.50  42.00 -90.00   64
 26  \w    -47.00 -15.00   0.50    3.31    --  -82.50  42.00 -60.00   64
 27  \w    -94.00 -18.00   0.50    3.31    --  -82.50 135.00  87.00  152
 28  \w    -47.00 -15.00   0.50    3.31    --  -82.50  42.00  90.00   64
 29  \w   -156.00 -58.00   0.50    3.31    --  -82.50 -17.00 120.00  196
 30  \w    -47.00 -15.00   0.50    3.31    --  -82.50  42.00 150.00   64
 31  \w   -156.00 -58.00   0.50    3.31    --  -82.50 -17.00-150.00  196
 32  \w    -47.00 -15.00   0.50    3.31    --  -82.50  42.00   0.00   64
 33  \w     99.00 160.00   0.50    3.31    --   96.04 117.00-120.00  122
 34  \w     81.00 164.00   0.50    3.31    --   96.04 145.00 120.00  166
 35  \w     99.00 160.00   0.50    3.31    --   96.04 117.00 150.00  122
 36  \w     26.00 127.00   0.50    3.31    --   96.04 -87.00-180.00  202
 37  \w     82.00 164.00   0.50    3.31    --   96.04  33.00-120.00  164
 38  \w     44.00 127.00   0.50    3.31    --   96.04-145.00 -30.00  166
 39  \w     81.00 164.00   0.50    3.31    --   96.04 145.00  60.00  166
 40  \w     99.00 160.00   0.50    3.31    --   96.04 117.00 -90.00  122
 41  \w     99.00 160.00   0.50    3.31    --   96.04 117.00-180.00  122
 42  \w     99.00 160.00   0.50    3.31    --   96.04 117.00-150.00  122
 43  \w     28.00  83.00   0.50    3.31    --   96.04 -68.00-180.00  110
 44  \w     81.00 164.00   0.50    3.31    --   96.04 145.00-150.00  166
 45  \w     79.00 162.00   0.50    3.31    --   96.04  42.00   0.00  166
 46  \w     79.00 162.00   0.50    3.31    --   96.04  42.00-180.00  166
 47  \w     44.00 127.00   0.50    3.31    --   96.04-145.00  90.00  166
 48  \w     99.00 160.00   0.50    3.31    --   96.04 117.00 120.00  122
 49  \w     99.00 160.00   0.50    3.31    --   96.04 117.00  60.00  122
 50  \w     29.00  57.00   0.50    3.31    --   96.04 -50.00 -90.00   56
 51  \w     23.00 106.00   0.50    3.31    --   96.04 -96.00  90.00  166
 52  \w     32.00 110.00   0.50    3.31    --   96.04-117.00  90.00  156
 53  \w     79.00 162.00   0.50    3.31    --   96.04  42.00 -90.00  166
 54  \w     29.00  57.00   0.50    3.31    --   96.04 -50.00-180.00   56
 55  \w     28.00  68.00   0.50    3.31    --   96.04 -59.00-150.00   80
 56  \w     28.00  68.00   0.50    3.31    --   96.04 -59.00-120.00   80
 57  \w     28.00  68.00   0.50    3.31    --   96.04 -59.00 -60.00   80
 58  \w     23.00 106.00   0.50    3.31    --   96.04 -96.00 150.00  166
 59  \w   -108.00 -17.00   0.50    0.83    --  -40.83 -65.00 120.00  182
 60  \w   -109.00 -14.00   0.50    0.83    --  -40.83 -77.00  30.00  190
 61  \w    -64.00  27.00   0.50    0.83    --  -40.83  65.00  60.00  182
 62  \w     14.00 110.00   0.50    0.83    --   40.83  77.00 -60.00  192
 63  \w     14.00 110.00   0.50    0.83    --   40.83  77.00  60.00  192
 64  \w     18.00 109.00   0.50    0.83    --   40.83  65.00 -90.00  182
 65  \w     14.00 110.00   0.50    0.83    --   40.83  77.00   0.00  192
 66  \w     14.00 110.00   0.50    0.83    --   40.83  77.00 120.00  192
 67  \w     14.00 110.00   0.50    0.83    --   40.83  77.00 -30.00  192
 68  \w     14.00 110.00   0.50    0.83    --   40.83  77.00-150.00  192
 69  \w     14.00 110.00   0.50    0.83    --   40.83  77.00 -90.00  192
 70  \w     14.00 110.00   0.50    0.83    --   40.83  77.00  30.00  192
 71  \w     14.00 110.00   0.50    0.83    --   40.83  77.00-120.00  192
 72  \w     14.00 110.00   0.50    0.83    --   40.83  77.00  90.00  192
 73  \w     14.00 110.00   0.50    0.83    --   40.83  77.00-180.00  192
 74  \w     18.00 109.00   0.50    0.83    --   40.83  65.00-180.00  182
 75  \w     18.00 109.00   0.50    0.83    --   40.83  65.00 120.00  182
 76  \w     18.00 109.00   0.50    0.83    --   40.83  65.00-120.00  182
;
_diffrn_measurement_device 'four-circle diffractometer'
_diffrn_measurement_device_type 'XtaLAB Synergy, Dualflex, HyPix3000'
_diffrn_measurement_method '\w scans'
_diffrn_orient_matrix_type 'CrysAlisPro convention (1999,Acta A55,543-557)'
_diffrn_orient_matrix_UB_11 -0.0729477000
_diffrn_orient_matrix_UB_12 0.1337114000
_diffrn_orient_matrix_UB_13 -0.0537918000
_diffrn_orient_matrix_UB_21 0.0059945000
_diffrn_orient_matrix_UB_22 -0.0019797000
_diffrn_orient_matrix_UB_23 0.1162326000
_diffrn_orient_matrix_UB_31 0.2029911000
_diffrn_orient_matrix_UB_32 0.0202207000
_diffrn_orient_matrix_UB_33 -0.0198102000
_diffrn_radiation_monochromator mirror
_diffrn_radiation_probe x-ray
_diffrn_radiation_type 'Cu K\a'
_diffrn_radiation_wavelength 1.54184
_diffrn_reflns_av_R_equivalents 0.0640
_diffrn_reflns_av_unetI/netI 0.0320
_diffrn_reflns_Laue_measured_fraction_full 0.996
_diffrn_reflns_Laue_measured_fraction_max 0.994
_diffrn_reflns_limit_h_max 8
_diffrn_reflns_limit_h_min -6
_diffrn_reflns_limit_k_max 15
_diffrn_reflns_limit_k_min -15
_diffrn_reflns_limit_l_max 15
_diffrn_reflns_limit_l_min -15
_diffrn_reflns_number 21315
_diffrn_reflns_point_group_measured_fraction_full 0.996
_diffrn_reflns_point_group_measured_fraction_max 0.994
_diffrn_reflns_theta_full 67.684
_diffrn_reflns_theta_max 68.145
_diffrn_reflns_theta_min 3.718
_diffrn_source 'micro-focus sealed X-ray tube'
_diffrn_source_type 'PhotonJet (Cu) X-ray Source'
_exptl_absorpt_coefficient_mu 0.834
_exptl_absorpt_correction_T_max 1.00000
_exptl_absorpt_correction_T_min 0.63565
_exptl_absorpt_correction_type multi-scan
_exptl_absorpt_process_details
;
CrysAlisPro 1.171.43.143a (Rigaku Oxford Diffraction, 2024)
Empirical absorption correction using spherical harmonics,
implemented in SCALE3 ABSPACK scaling algorithm.
;
_exptl_crystal_colour white
_exptl_crystal_colour_primary white
_exptl_crystal_density_diffrn 1.439
_exptl_crystal_description needle
_exptl_crystal_F_000 496
_exptl_crystal_size_max 0.5
_exptl_crystal_size_mid 0.02
_exptl_crystal_size_min 0.02
_refine_diff_density_max 0.377
_refine_diff_density_min -0.262
_refine_diff_density_rms 0.084
_refine_ls_extinction_method none
_refine_ls_goodness_of_fit_ref 1.064
_refine_ls_hydrogen_treatment constr
_refine_ls_matrix_type full
_refine_ls_number_parameters 325
_refine_ls_number_reflns 4006
_refine_ls_number_restraints 0
_refine_ls_restrained_S_all 1.064
_refine_ls_R_factor_all 0.0790
_refine_ls_R_factor_gt 0.0698
_refine_ls_shift/su_max 0.000
_refine_ls_shift/su_mean 0.000
_refine_ls_structure_factor_coef Fsqd
_refine_ls_weighting_details 'w=1/[\s^2^(Fo^2^)+(0.1611P)^2^+0.0110P] where P=(Fo^2^+2Fc^2^)/3'
_refine_ls_weighting_scheme calc
_refine_ls_wR_factor_gt 0.2001
_refine_ls_wR_factor_ref 0.2107
_reflns_Friedel_coverage 0.000
_reflns_number_gt 3231
_reflns_number_total 4006
_reflns_threshold_expression 'I > 2\s(I)'
_cod_data_source_file d5cc01153a2.cif
_cod_data_source_block is-4no2-xy2
_cod_depositor_comments 'Adding full bibliography for 7134702.cif.'
_cod_database_code 7134702
_shelx_shelxl_version_number 2018/3
_shelx_space_group_comment
;
The symmetry employed for this shelxl refinement is uniquely defined
by the following loop, which should always be used as a source of
symmetry information in preference to the above space-group names.
They are only intended as comments.
;
_shelx_estimated_absorpt_t_max 0.984
_shelx_estimated_absorpt_t_min 0.681
_olex2_refinement_description
;
1. Fixed Uiso
 At 1.2 times of:
  All C(H) groups
2.a Aromatic/amide H refined with riding coordinates:
 C6(H6), C10(H10), C18(H18), C22(H22), C24(H24), C26(H26), C13(H13), C7(H7),
 C15(H15), C17(H17), C9(H9), C19(H19), C5(H5), C21(H21), C11(H11), C23(H23),
 C3(H3), C25(H25)
;
_olex2_submission_special_instructions 'No special instructions were received'
_oxdiff_exptl_absorpt_empirical_details
;
Empirical correction (ABSPACK) includes:
- Absorption correction using spherical harmonics
- Frame scaling
;
_oxdiff_exptl_absorpt_empirical_full_max 1.550
_oxdiff_exptl_absorpt_empirical_full_min 0.738

loop_
_space_group_symop_operation_xyz
'x, y, z'
'-x, -y, -z'

loop_
_atom_site_label
_atom_site_type_symbol
_atom_site_fract_x
_atom_site_fract_y
_atom_site_fract_z
_atom_site_U_iso_or_equiv
_atom_site_adp_type
_atom_site_occupancy
_atom_site_site_symmetry_order
_atom_site_calc_flag
_atom_site_refinement_flags_posn
_atom_site_refinement_flags_adp
_atom_site_refinement_flags_occupancy
_atom_site_disorder_assembly
_atom_site_disorder_group
N1 N 0.2887(2) 1.12674(14) 0.70744(12) 0.0454(4) Uani 1 1 d . . . . .
N4 N 0.8212(2) -0.12916(13) 0.79173(12) 0.0462(4) Uani 1 1 d . . . . .
N6 N 0.3507(3) 1.12238(15) 0.87265(13) 0.0563(5) Uani 1 1 d . . . . .
N3 N 0.8769(3) -0.12502(17) 0.62129(14) 0.0613(5) Uani 1 1 d . . . . .
O1 O 0.7678(4) 0.48195(14) 0.70732(15) 0.0975(7) Uani 1 1 d . . . . .
N2 N 0.7980(3) 0.38600(16) 0.78929(16) 0.0672(6) Uani 1 1 d . . . . .
O4 O 0.8300(4) 0.37240(16) 0.88340(16) 0.0986(7) Uani 1 1 d . . . . .
C1 C 0.8096(3) 0.08547(17) 0.74105(14) 0.0457(5) Uani 1 1 d . . . . .
C4 C 0.3405(3) 0.90825(17) 0.76377(14) 0.0457(5) Uani 1 1 d . . . . .
C6 C 0.8686(3) 0.17285(17) 0.85793(15) 0.0513(5) Uani 1 1 d . . . . .
H6 H 0.911629 0.165200 0.925407 0.062 Uiso 1 1 calc R U . . .
C8 C 0.3329(3) 1.00911(16) 0.78541(14) 0.0456(4) Uani 1 1 d . . . . .
C10 C 0.8746(3) 0.07523(16) 0.84191(15) 0.0487(5) Uani 1 1 d . . . . .
H10 H 0.922543 0.001318 0.898819 0.058 Uiso 1 1 calc R U . . .
C12 C 0.3021(3) 1.19258(18) 0.76465(16) 0.0515(5) Uani 1 1 d . . . . .
O2 O 0.3607(4) 0.61772(18) 0.61947(18) 0.1089(8) Uani 1 1 d . . . . .
C14 C 0.8525(3) -0.19381(19) 0.72969(17) 0.0539(5) Uani 1 1 d . . . . .
N5 N 0.3500(4) 0.60743(18) 0.71552(19) 0.0784(6) Uani 1 1 d . . . . .
C16 C 0.7980(3) 0.28269(17) 0.77317(16) 0.0518(5) Uani 1 1 d . . . . .
C18 C 0.3983(3) 0.80881(19) 0.64573(17) 0.0565(5) Uani 1 1 d . . . . .
H18 H 0.431430 0.809467 0.576699 0.068 Uiso 1 1 calc R U . . .
C20 C 0.8252(3) -0.01374(17) 0.71578(15) 0.0475(5) Uani 1 1 d . . . . .
C22 C 0.7375(3) 0.19822(18) 0.65784(16) 0.0546(5) Uani 1 1 d . . . . .
H22 H 0.691798 0.206728 0.590625 0.065 Uiso 1 1 calc R U . . .
C24 C 0.2296(3) 1.18121(18) 0.59660(15) 0.0545(5) Uani 1 1 d . . . . .
H24 H 0.214183 1.136996 0.560204 0.065 Uiso 1 1 calc R U . . .
C26 C 0.3931(3) 0.90684(17) 0.66116(16) 0.0518(5) Uani 1 1 d . . . . .
H26 H 0.425016 0.973546 0.602310 0.062 Uiso 1 1 calc R U . . .
O3 O 0.3382(4) 0.51559(17) 0.79818(19) 0.1178(9) Uani 1 1 d . . . . .
C13 C 0.3682(3) 1.01237(18) 0.88394(15) 0.0520(5) Uani 1 1 d . . . . .
H13 H 0.400887 0.945437 0.951521 0.062 Uiso 1 1 calc R U . . .
C7 C 0.7852(3) -0.18142(18) 0.90506(15) 0.0535(5) Uani 1 1 d . . . . .
H7 H 0.760648 -0.137137 0.944913 0.064 Uiso 1 1 calc R U . . .
C15 C 0.8601(3) -0.01685(19) 0.61381(16) 0.0547(5) Uani 1 1 d . . . . .
H15 H 0.870764 0.049070 0.546829 0.066 Uiso 1 1 calc R U . . .
C2 C 0.3540(3) 0.70965(18) 0.73346(17) 0.0566(5) Uani 1 1 d . . . . .
C17 C 0.3014(3) 0.80465(18) 0.85159(17) 0.0577(5) Uani 1 1 d . . . . .
H17 H 0.269573 0.802885 0.921183 0.069 Uiso 1 1 calc R U . . .
C9 C 0.7324(3) 0.29642(18) 0.67264(16) 0.0573(5) Uani 1 1 d . . . . .
H9 H 0.685583 0.370760 0.616024 0.069 Uiso 1 1 calc R U . . .
C19 C 0.2655(3) 1.31490(19) 0.70579(19) 0.0617(6) Uani 1 1 d . . . . .
H19 H 0.276608 1.359886 0.742167 0.074 Uiso 1 1 calc R U . . .
C5 C 0.8519(4) -0.3141(2) 0.7852(2) 0.0671(6) Uani 1 1 d . . . . .
H5 H 0.873343 -0.358705 0.745604 0.081 Uiso 1 1 calc R U . . .
C21 C 0.3086(4) 0.70625(19) 0.83800(18) 0.0638(6) Uani 1 1 d . . . . .
H21 H 0.283599 0.637849 0.897702 0.077 Uiso 1 1 calc R U . . .
C11 C 0.7861(4) -0.2977(2) 0.95738(18) 0.0665(6) Uani 1 1 d . . . . .
H11 H 0.764280 -0.333892 1.034124 0.080 Uiso 1 1 calc R U . . .
C23 C 0.1944(4) 1.2994(2) 0.54139(18) 0.0675(6) Uani 1 1 d . . . . .
H23 H 0.156621 1.336416 0.466074 0.081 Uiso 1 1 calc R U . . .
C3 C 0.2136(4) 1.3680(2) 0.5956(2) 0.0701(6) Uani 1 1 d . . . . .
H3 H 0.190807 1.449419 0.555833 0.084 Uiso 1 1 calc R U . . .
C25 C 0.8198(4) -0.3651(2) 0.8970(2) 0.0730(7) Uani 1 1 d . . . . .
H25 H 0.819963 -0.445201 0.934254 0.088 Uiso 1 1 calc R U . . .

loop_
_atom_site_aniso_label
_atom_site_aniso_U_11
_atom_site_aniso_U_22
_atom_site_aniso_U_33
_atom_site_aniso_U_23
_atom_site_aniso_U_13
_atom_site_aniso_U_12
N1 0.0527(9) 0.0491(9) 0.0387(8) -0.0227(7) 0.0073(6) -0.0139(7)
N4 0.0504(9) 0.0479(9) 0.0417(8) -0.0219(7) 0.0010(6) -0.0077(7)
N6 0.0665(11) 0.0625(10) 0.0470(9) -0.0319(8) 0.0019(8) -0.0098(8)
N3 0.0709(12) 0.0733(12) 0.0488(10) -0.0361(9) 0.0073(8) -0.0136(9)
O1 0.163(2) 0.0430(9) 0.0737(12) -0.0134(8) -0.0066(12) -0.0215(11)
N2 0.0881(14) 0.0469(10) 0.0635(12) -0.0212(9) 0.0008(10) -0.0145(9)
O4 0.167(2) 0.0657(11) 0.0709(12) -0.0348(9) -0.0166(12) -0.0225(12)
C1 0.0480(10) 0.0499(11) 0.0374(9) -0.0179(8) 0.0071(7) -0.0118(8)
C4 0.0483(10) 0.0484(10) 0.0401(9) -0.0194(8) 0.0015(7) -0.0103(8)
C6 0.0634(12) 0.0500(11) 0.0384(9) -0.0175(8) 0.0002(8) -0.0116(9)
C8 0.0491(10) 0.0492(10) 0.0380(9) -0.0193(8) 0.0041(7) -0.0101(8)
C10 0.0566(11) 0.0436(10) 0.0391(9) -0.0136(7) -0.0013(8) -0.0063(8)
C12 0.0560(11) 0.0572(12) 0.0507(11) -0.0318(9) 0.0096(8) -0.0152(9)
O2 0.186(3) 0.0747(12) 0.0822(13) -0.0474(11) -0.0196(14) -0.0209(14)
C14 0.0554(12) 0.0614(12) 0.0537(11) -0.0346(10) -0.0003(9) -0.0076(9)
N5 0.1049(17) 0.0549(11) 0.0796(14) -0.0313(10) -0.0044(12) -0.0184(11)
C16 0.0609(12) 0.0439(10) 0.0479(10) -0.0174(8) 0.0065(8) -0.0135(9)
C18 0.0706(13) 0.0571(12) 0.0464(10) -0.0282(9) 0.0014(9) -0.0096(10)
C20 0.0500(10) 0.0520(11) 0.0387(9) -0.0192(8) 0.0035(7) -0.0097(8)
C22 0.0664(13) 0.0519(11) 0.0391(10) -0.0132(8) -0.0028(8) -0.0139(9)
C24 0.0684(13) 0.0547(11) 0.0383(9) -0.0181(8) 0.0040(8) -0.0151(9)
C26 0.0631(12) 0.0504(11) 0.0438(10) -0.0220(8) 0.0057(8) -0.0141(9)
O3 0.198(3) 0.0604(12) 0.1010(16) -0.0346(11) 0.0283(16) -0.0496(15)
C13 0.0602(12) 0.0568(11) 0.0399(9) -0.0237(8) 0.0020(8) -0.0086(9)
C7 0.0644(12) 0.0536(11) 0.0409(10) -0.0189(8) -0.0004(8) -0.0128(9)
C15 0.0640(12) 0.0595(12) 0.0402(10) -0.0222(8) 0.0066(8) -0.0133(9)
C2 0.0648(13) 0.0485(11) 0.0586(12) -0.0253(9) -0.0050(9) -0.0099(9)
C17 0.0729(14) 0.0533(11) 0.0435(10) -0.0189(8) 0.0088(9) -0.0141(10)
C9 0.0679(13) 0.0446(10) 0.0461(11) -0.0079(8) -0.0033(9) -0.0114(9)
C19 0.0717(14) 0.0545(12) 0.0681(13) -0.0343(10) 0.0140(11) -0.0194(10)
C5 0.0790(16) 0.0571(13) 0.0726(15) -0.0361(11) -0.0077(12) -0.0078(11)
C21 0.0820(15) 0.0485(11) 0.0560(12) -0.0175(9) 0.0082(11) -0.0187(11)
C11 0.0837(16) 0.0587(13) 0.0500(12) -0.0151(10) -0.0026(10) -0.0198(11)
C23 0.0878(17) 0.0570(13) 0.0459(11) -0.0133(9) 0.0058(10) -0.0143(11)
C3 0.0869(17) 0.0481(12) 0.0669(14) -0.0185(10) 0.0121(12) -0.0165(11)
C25 0.0956(18) 0.0504(12) 0.0703(14) -0.0219(11) -0.0081(13) -0.0171(12)

loop_
_atom_type_symbol
_atom_type_description
_atom_type_scat_dispersion_real
_atom_type_scat_dispersion_imag
_atom_type_scat_source
C C 0.0181 0.0091 'International Tables Vol C Tables 4.2.6.8 and 6.1.1.4'
H H 0.0000 0.0000 'International Tables Vol C Tables 4.2.6.8 and 6.1.1.4'
N N 0.0311 0.0180 'International Tables Vol C Tables 4.2.6.8 and 6.1.1.4'
O O 0.0492 0.0322 'International Tables Vol C Tables 4.2.6.8 and 6.1.1.4'

loop_
_geom_angle_atom_site_label_1
_geom_angle_atom_site_label_2
_geom_angle_atom_site_label_3
_geom_angle
_geom_angle_site_symmetry_1
_geom_angle_site_symmetry_3
_geom_angle_publ_flag
C8 N1 C12 106.72(15) . . ?
C24 N1 C8 132.43(16) . . ?
C24 N1 C12 120.73(17) . . ?
C20 N4 C14 106.42(16) . . ?
C7 N4 C14 121.19(17) . . ?
C7 N4 C20 132.30(16) . . ?
C12 N6 C13 105.03(16) . . ?
C14 N3 C15 105.04(16) . . ?
O1 N2 C16 118.16(19) . . ?
O4 N2 O1 123.4(2) . . ?
O4 N2 C16 118.40(18) . . ?
C10 C1 C20 123.33(17) . . ?
C10 C1 C22 117.80(18) . . ?
C22 C1 C20 118.73(17) . . ?
C26 C4 C8 123.82(16) . . ?
C17 C4 C8 118.53(17) . . ?
C17 C4 C26 117.59(18) . . ?
C10 C6 H6 120.2 . . ?
C10 C6 C16 119.57(18) . . ?
C16 C6 H6 120.2 . . ?
N1 C8 C4 126.46(16) . . ?
C13 C8 N1 104.15(17) . . ?
C13 C8 C4 129.38(18) . . ?
C1 C10 H10 119.6 . . ?
C6 C10 C1 120.79(17) . . ?
C6 C10 H10 119.6 . . ?
N6 C12 N1 110.83(17) . . ?
N6 C12 C19 130.2(2) . . ?
C19 C12 N1 119.01(19) . . ?
N3 C14 N4 111.06(18) . . ?
N3 C14 C5 130.0(2) . . ?
C5 C14 N4 118.93(19) . . ?
O2 N5 C2 118.7(2) . . ?
O3 N5 O2 123.6(2) . . ?
O3 N5 C2 117.7(2) . . ?
C6 C16 N2 119.25(18) . . ?
C9 C16 N2 119.35(18) . . ?
C9 C16 C6 121.38(19) . . ?
C26 C18 H18 120.4 . . ?
C26 C18 C2 119.28(19) . . ?
C2 C18 H18 120.4 . . ?
N4 C20 C1 127.02(16) . . ?
C15 C20 N4 104.42(17) . . ?
C15 C20 C1 128.43(18) . . ?
C1 C22 H22 119.1 . . ?
C9 C22 C1 121.85(18) . . ?
C9 C22 H22 119.1 . . ?
N1 C24 H24 120.4 . . ?
C23 C24 N1 119.2(2) . . ?
C23 C24 H24 120.4 . . ?
C4 C26 H26 119.4 . . ?
C18 C26 C4 121.23(18) . . ?
C18 C26 H26 119.4 . . ?
N6 C13 C8 113.27(17) . . ?
N6 C13 H13 123.4 . . ?
C8 C13 H13 123.4 . . ?
N4 C7 H7 120.5 . . ?
C11 C7 N4 119.08(19) . . ?
C11 C7 H7 120.5 . . ?
N3 C15 C20 113.07(18) . . ?
N3 C15 H15 123.5 . . ?
C20 C15 H15 123.5 . . ?
C18 C2 N5 119.3(2) . . ?
C18 C2 C21 121.1(2) . . ?
C21 C2 N5 119.5(2) . . ?
C4 C17 H17 119.1 . . ?
C21 C17 C4 121.78(19) . . ?
C21 C17 H17 119.1 . . ?
C16 C9 H9 120.7 . . ?
C22 C9 C16 118.60(18) . . ?
C22 C9 H9 120.7 . . ?
C12 C19 H19 120.1 . . ?
C3 C19 C12 119.9(2) . . ?
C3 C19 H19 120.1 . . ?
C14 C5 H5 120.3 . . ?
C25 C5 C14 119.5(2) . . ?
C25 C5 H5 120.3 . . ?
C2 C21 H21 120.5 . . ?
C17 C21 C2 118.94(19) . . ?
C17 C21 H21 120.5 . . ?
C7 C11 H11 119.6 . . ?
C7 C11 C25 120.8(2) . . ?
C25 C11 H11 119.6 . . ?
C24 C23 H23 119.4 . . ?
C24 C23 C3 121.3(2) . . ?
C3 C23 H23 119.4 . . ?
C19 C3 C23 119.8(2) . . ?
C19 C3 H3 120.1 . . ?
C23 C3 H3 120.1 . . ?
C5 C25 C11 120.5(2) . . ?
C5 C25 H25 119.7 . . ?
C11 C25 H25 119.7 . . ?

loop_
_geom_bond_atom_site_label_1
_geom_bond_atom_site_label_2
_geom_bond_distance
_geom_bond_site_symmetry_2
_geom_bond_publ_flag
N1 C8 1.392(2) . ?
N1 C12 1.399(2) . ?
N1 C24 1.376(2) . ?
N4 C14 1.401(2) . ?
N4 C20 1.387(2) . ?
N4 C7 1.378(2) . ?
N6 C12 1.337(2) . ?
N6 C13 1.349(3) . ?
N3 C14 1.334(3) . ?
N3 C15 1.345(3) . ?
O1 N2 1.221(2) . ?
N2 O4 1.218(2) . ?
N2 C16 1.453(3) . ?
C1 C10 1.398(3) . ?
C1 C20 1.455(3) . ?
C1 C22 1.400(3) . ?
C4 C8 1.455(3) . ?
C4 C26 1.399(2) . ?
C4 C17 1.398(3) . ?
C6 H6 0.9300 . ?
C6 C10 1.371(3) . ?
C6 C16 1.382(3) . ?
C8 C13 1.377(3) . ?
C10 H10 0.9300 . ?
C12 C19 1.396(3) . ?
O2 N5 1.223(3) . ?
C14 C5 1.398(3) . ?
N5 O3 1.220(3) . ?
N5 C2 1.459(3) . ?
C16 C9 1.378(3) . ?
C18 H18 0.9300 . ?
C18 C26 1.373(3) . ?
C18 C2 1.375(3) . ?
C20 C15 1.380(3) . ?
C22 H22 0.9300 . ?
C22 C9 1.371(3) . ?
C24 H24 0.9300 . ?
C24 C23 1.348(3) . ?
C26 H26 0.9300 . ?
C13 H13 0.9300 . ?
C7 H7 0.9300 . ?
C7 C11 1.349(3) . ?
C15 H15 0.9300 . ?
C2 C21 1.390(3) . ?
C17 H17 0.9300 . ?
C17 C21 1.362(3) . ?
C9 H9 0.9300 . ?
C19 H19 0.9300 . ?
C19 C3 1.355(3) . ?
C5 H5 0.9300 . ?
C5 C25 1.354(3) . ?
C21 H21 0.9300 . ?
C11 H11 0.9300 . ?
C11 C25 1.413(3) . ?
C23 H23 0.9300 . ?
C23 C3 1.408(3) . ?
C3 H3 0.9300 . ?
C25 H25 0.9300 . ?

loop_
_geom_torsion_atom_site_label_1
_geom_torsion_atom_site_label_2
_geom_torsion_atom_site_label_3
_geom_torsion_atom_site_label_4
_geom_torsion
_geom_torsion_site_symmetry_1
_geom_torsion_site_symmetry_2
_geom_torsion_site_symmetry_3
_geom_torsion_site_symmetry_4
_geom_torsion_publ_flag
N1 C8 C13 N6 -0.5(2) . . . . ?
N1 C12 C19 C3 1.5(3) . . . . ?
N1 C24 C23 C3 -1.2(4) . . . . ?
N4 C14 C5 C25 0.5(3) . . . . ?
N4 C20 C15 N3 0.2(2) . . . . ?
N4 C7 C11 C25 -1.2(4) . . . . ?
N6 C12 C19 C3 -178.4(2) . . . . ?
N3 C14 C5 C25 -178.6(2) . . . . ?
O1 N2 C16 C6 166.8(2) . . . . ?
O1 N2 C16 C9 -11.5(3) . . . . ?
N2 C16 C9 C22 178.48(19) . . . . ?
O4 N2 C16 C6 -12.4(3) . . . . ?
O4 N2 C16 C9 169.4(2) . . . . ?
C1 C20 C15 N3 176.17(19) . . . . ?
C1 C22 C9 C16 -0.9(3) . . . . ?
C4 C8 C13 N6 178.87(18) . . . . ?
C4 C17 C21 C2 -0.8(4) . . . . ?
C6 C16 C9 C22 0.2(3) . . . . ?
C8 N1 C12 N6 -0.4(2) . . . . ?
C8 N1 C12 C19 179.70(18) . . . . ?
C8 N1 C24 C23 179.1(2) . . . . ?
C8 C4 C26 C18 179.78(19) . . . . ?
C8 C4 C17 C21 -179.0(2) . . . . ?
C10 C1 C20 N4 31.5(3) . . . . ?
C10 C1 C20 C15 -143.6(2) . . . . ?
C10 C1 C22 C9 1.0(3) . . . . ?
C10 C6 C16 N2 -177.90(18) . . . . ?
C10 C6 C16 C9 0.3(3) . . . . ?
C12 N1 C8 C4 -178.88(17) . . . . ?
C12 N1 C8 C13 0.5(2) . . . . ?
C12 N1 C24 C23 3.6(3) . . . . ?
C12 N6 C13 C8 0.3(2) . . . . ?
C12 C19 C3 C23 0.9(4) . . . . ?
O2 N5 C2 C18 -9.9(4) . . . . ?
O2 N5 C2 C21 168.5(3) . . . . ?
C14 N4 C20 C1 -176.47(18) . . . . ?
C14 N4 C20 C15 -0.5(2) . . . . ?
C14 N4 C7 C11 2.1(3) . . . . ?
C14 N3 C15 C20 0.1(3) . . . . ?
C14 C5 C25 C11 0.3(4) . . . . ?
N5 C2 C21 C17 -175.9(2) . . . . ?
C16 C6 C10 C1 -0.3(3) . . . . ?
C18 C2 C21 C17 2.5(4) . . . . ?
C20 N4 C14 N3 0.6(2) . . . . ?
C20 N4 C14 C5 -178.68(18) . . . . ?
C20 N4 C7 C11 178.1(2) . . . . ?
C20 C1 C10 C6 175.23(18) . . . . ?
C20 C1 C22 C9 -174.84(19) . . . . ?
C22 C1 C10 C6 -0.4(3) . . . . ?
C22 C1 C20 N4 -152.91(19) . . . . ?
C22 C1 C20 C15 32.0(3) . . . . ?
C24 N1 C8 C4 5.2(3) . . . . ?
C24 N1 C8 C13 -175.4(2) . . . . ?
C24 N1 C12 N6 176.13(17) . . . . ?
C24 N1 C12 C19 -3.8(3) . . . . ?
C24 C23 C3 C19 -1.1(4) . . . . ?
C26 C4 C8 N1 32.1(3) . . . . ?
C26 C4 C8 C13 -147.1(2) . . . . ?
C26 C4 C17 C21 -1.8(3) . . . . ?
C26 C18 C2 N5 176.8(2) . . . . ?
C26 C18 C2 C21 -1.6(4) . . . . ?
O3 N5 C2 C18 169.2(3) . . . . ?
O3 N5 C2 C21 -12.3(4) . . . . ?
C13 N6 C12 N1 0.1(2) . . . . ?
C13 N6 C12 C19 180.0(2) . . . . ?
C7 N4 C14 N3 177.53(18) . . . . ?
C7 N4 C14 C5 -1.7(3) . . . . ?
C7 N4 C20 C1 7.0(3) . . . . ?
C7 N4 C20 C15 -176.9(2) . . . . ?
C7 C11 C25 C5 0.0(4) . . . . ?
C15 N3 C14 N4 -0.4(2) . . . . ?
C15 N3 C14 C5 178.7(2) . . . . ?
C2 C18 C26 C4 -1.1(3) . . . . ?
C17 C4 C8 N1 -150.9(2) . . . . ?
C17 C4 C8 C13 29.9(3) . . . . ?
C17 C4 C26 C18 2.7(3) . . . . ?
